data_1501954
loop_
_publ_author_name
'Hong, Bor-Cherng'
'Nimje, Roshan Y.'
'Lin, Cheng-Wei'
'Liao, Ju-Hsiou'

_publ_section_title
;
 Enantioselective organocatalytic Michael-Wittig-Michael-Michael reaction:
 dichotomous construction of pentasubstituted cyclopentanecarbaldehydes
 and pentasubstituted cyclohexanecarbaldehydes.
;
_journal_issue 6
_journal_name_full 'Organic letters'
_journal_page_first 1278
_journal_page_last 1281
_journal_paper_doi 10.1021/ol1030487
_journal_volume 13
_journal_year 2011
_chemical_absolute_configuration unk
_chemical_formula_sum 'C21 H21 N O5'
_chemical_formula_weight 367.39
_chemical_name_systematic
; 
 ? 
;
_space_group_IT_number 4
_symmetry_cell_setting monoclinic
_symmetry_space_group_name_Hall 'P 2yb'
_symmetry_space_group_name_H-M 'P 1 21 1'
_atom_sites_solution_hydrogens geom
_atom_sites_solution_primary direct
_atom_sites_solution_secondary difmap
_audit_creation_method SHELXL-97
_cell_angle_alpha 90.00
_cell_angle_beta 91.064(2)
_cell_angle_gamma 90.00
_cell_formula_units_Z 4
_cell_length_a 11.5628(10)
_cell_length_b 8.5095(7)
_cell_length_c 18.6080(16)
_cell_measurement_reflns_used 991
_cell_measurement_temperature 294(2)
_cell_measurement_theta_max 23.529
_cell_measurement_theta_min -23.529
_cell_volume 1830.6(3)
_computing_cell_refinement 'BRUKER SMART'
_computing_data_collection 'BRUKER SMART'
_computing_data_reduction 'BRUKER SAINT'
_computing_molecular_graphics Ortep-3
_computing_publication_material 'Wingx publication routines(Farrugia,1999)'
_computing_structure_refinement 'SHELXL-97 (Sheldrick, 1997)'
_computing_structure_solution 'SHELXS-97 (Sheldrick, 1990)'
_diffrn_ambient_temperature 294(2)
_diffrn_measured_fraction_theta_full 0.962
_diffrn_measured_fraction_theta_max 0.962
_diffrn_measurement_device_type 'Bruker Smart Apex'
_diffrn_measurement_method 'phi-omega scan'
_diffrn_radiation_monochromator graphite
_diffrn_radiation_source 'fine-focus sealed tube'
_diffrn_radiation_type MoK\a
_diffrn_radiation_wavelength 0.71073
_diffrn_reflns_av_R_equivalents 0.0268
_diffrn_reflns_av_sigmaI/netI 0.0495
_diffrn_reflns_limit_h_max 15
_diffrn_reflns_limit_h_min -15
_diffrn_reflns_limit_k_max 11
_diffrn_reflns_limit_k_min -11
_diffrn_reflns_limit_l_max 24
_diffrn_reflns_limit_l_min -24
_diffrn_reflns_number 16143
_diffrn_reflns_theta_full 28.31
_diffrn_reflns_theta_max 28.31
_diffrn_reflns_theta_min 1.76
_exptl_absorpt_coefficient_mu 0.095
_exptl_absorpt_correction_T_max 0.9949
_exptl_absorpt_correction_T_min 0.9909
_exptl_absorpt_correction_type empirical
_exptl_absorpt_process_details SADABS
_exptl_crystal_colour colorless
_exptl_crystal_density_diffrn 1.333
_exptl_crystal_density_method 'not measured'
_exptl_crystal_description rod-like
_exptl_crystal_F_000 776
_exptl_crystal_size_max 0.10
_exptl_crystal_size_mid 0.06
_exptl_crystal_size_min 0.05
_refine_diff_density_max 0.200
_refine_diff_density_min -0.175
_refine_diff_density_rms 0.038
_refine_ls_abs_structure_details 'Flack H D (1983), Acta Cryst. A39, 876-881'
_refine_ls_abs_structure_Flack 0.7(11)
_refine_ls_extinction_method none
_refine_ls_goodness_of_fit_ref 1.124
_refine_ls_hydrogen_treatment constr
_refine_ls_matrix_type full
_refine_ls_number_parameters 508
_refine_ls_number_reflns 8302
_refine_ls_number_restraints 1
_refine_ls_restrained_S_all 1.124
_refine_ls_R_factor_all 0.0927
_refine_ls_R_factor_gt 0.0699
_refine_ls_shift/su_max 0.000
_refine_ls_shift/su_mean 0.000
_refine_ls_structure_factor_coef Fsqd
_refine_ls_weighting_details 'calc w=1/[\s^2^(Fo^2^)+(0.0605P)^2^+0.0299P] where P=(Fo^2^+2Fc^2^)/3'
_refine_ls_weighting_scheme calc
_refine_ls_wR_factor_gt 0.1334
_refine_ls_wR_factor_ref 0.1439
_reflns_number_gt 6217
_reflns_number_total 8302
_reflns_threshold_expression >2sigma(I)
_cod_data_source_file ol1030487_si_002.cif
_cod_data_source_block ryn3111n
_cod_depositor_comments
;
The following automatic conversions were performed:

'_exptl_absorpt_correction_type' value 'Empirical' changed to
'empirical' according to
/home/saulius/struct/CIF-dictionaries/cif_core.dic dictionary named
'cif_core.dic' version 2.4.1 from 2010-06-29.

Automatic conversion script
Id: cif_fix_values 1715 2011-07-08 13:25:40Z adriana 
;
_cod_original_sg_symbol_H-M P21
_cod_database_code 1501954

loop_
_symmetry_equiv_pos_as_xyz
'x, y, z'
'-x, y+1/2, -z'

loop_
_atom_site_label
_atom_site_type_symbol
_atom_site_fract_x
_atom_site_fract_y
_atom_site_fract_z
_atom_site_U_iso_or_equiv
_atom_site_adp_type
_atom_site_occupancy
_atom_site_symmetry_multiplicity
_atom_site_calc_flag
_atom_site_refinement_flags
_atom_site_disorder_assembly
_atom_site_disorder_group
N1 N 0.1490(2) 0.6598(3) 0.71437(14) 0.0485(6) Uani 1 1 d . . .
O1 O -0.23028(18) 1.0784(3) 0.77485(13) 0.0622(6) Uani 1 1 d . A .
H1 H -0.2878 1.0367 0.7916 0.093 Uiso 1 1 calc R . .
O2 O -0.1288(2) 1.4154(3) 0.73957(13) 0.0626(6) Uani 1 1 d . . .
O3 O 0.2414(11) 0.701(2) 0.7088(15) 0.089(6) Uani 0.40(4) 1 d P A 1
O4 O 0.1160(14) 0.533(3) 0.6886(15) 0.085(6) Uani 0.40(4) 1 d P A 1
O3' O 0.2353(10) 0.7116(16) 0.6903(8) 0.096(4) Uani 0.60(4) 1 d P A 2
O4' O 0.1407(11) 0.5261(14) 0.7317(18) 0.106(7) Uani 0.60(4) 1 d P A 2
O5 O 0.72216(17) 0.5514(3) 0.83536(12) 0.0570(6) Uani 1 1 d . . .
H5 H 0.7743 0.5175 0.8105 0.086 Uiso 1 1 calc R . .
O6 O 0.6094(2) 0.8877(3) 0.83705(13) 0.0675(6) Uani 1 1 d . . .
O7 O 0.2785(2) 0.2150(3) 0.68086(15) 0.0815(8) Uani 1 1 d . . .
O8 O 0.3791(3) 0.0249(4) 0.7157(2) 0.1305(15) Uani 1 1 d . . .
O9 O -0.0146(2) 1.2892(3) 0.81597(13) 0.0641(6) Uani 1 1 d . . .
O10 O 0.59684(18) 0.7931(3) 0.72702(12) 0.0579(6) Uani 1 1 d . . .
N2 N 0.3666(2) 0.1615(4) 0.70520(13) 0.0539(7) Uani 1 1 d . . .
C1 C 0.0559(2) 0.7702(3) 0.74004(14) 0.0370(6) Uani 1 1 d . A .
H1A H -0.0127 0.7102 0.7536 0.044 Uiso 1 1 calc R . .
C2 C 0.0234(2) 0.8911(3) 0.68218(14) 0.0363(6) Uani 1 1 d . . .
H2 H 0.0952 0.9412 0.6670 0.044 Uiso 1 1 calc R A .
C3 C -0.0383(2) 0.8315(3) 0.61527(15) 0.0425(7) Uani 1 1 d . A .
C4 C -0.0210(3) 0.9102(4) 0.55090(16) 0.0622(9) Uani 1 1 d . . .
H4 H 0.0331 0.9909 0.5487 0.075 Uiso 1 1 calc R A .
C5 C -0.0848(5) 0.8679(6) 0.48958(19) 0.0905(14) Uani 1 1 d . A .
H5A H -0.0743 0.9224 0.4469 0.109 Uiso 1 1 calc R . .
C6 C -0.1623(4) 0.7476(6) 0.4916(2) 0.0910(15) Uani 1 1 d . . .
H6 H -0.2048 0.7204 0.4506 0.109 Uiso 1 1 calc R A .
C7 C -0.1772(3) 0.6675(6) 0.5541(2) 0.0768(11) Uani 1 1 d . A .
H7 H -0.2297 0.5848 0.5554 0.092 Uiso 1 1 calc R . .
C8 C -0.1153(3) 0.7076(4) 0.61535(17) 0.0553(8) Uani 1 1 d . . .
H8 H -0.1256 0.6504 0.6573 0.066 Uiso 1 1 calc R A .
C9 C -0.0447(2) 1.0151(3) 0.72663(14) 0.0366(6) Uani 1 1 d . A .
C10 C -0.1725(2) 0.9700(3) 0.73098(17) 0.0457(7) Uani 1 1 d . . .
H10A H -0.2074 0.9699 0.6832 0.055 Uiso 1 1 calc R A .
H10B H -0.1794 0.8652 0.7509 0.055 Uiso 1 1 calc R . .
C11 C -0.0351(2) 1.1825(3) 0.69674(15) 0.0444(7) Uani 1 1 d . . .
H11A H 0.0435 1.2000 0.6811 0.053 Uiso 1 1 calc R A .
H11B H -0.0861 1.1928 0.6551 0.053 Uiso 1 1 calc R . .
C12 C -0.0652(3) 1.3047(4) 0.75023(18) 0.0520(8) Uani 1 1 d . A .
C13 C 0.0678(3) 1.1601(4) 0.82414(17) 0.0600(8) Uani 1 1 d . A .
H13A H 0.0951 1.1547 0.8737 0.072 Uiso 1 1 calc R . .
H13B H 0.1340 1.1790 0.7940 0.072 Uiso 1 1 calc R . .
C14 C 0.0119(2) 1.0068(3) 0.80329(14) 0.0406(6) Uani 1 1 d . . .
H14 H -0.0486 0.9832 0.8379 0.049 Uiso 1 1 calc R A .
C15 C 0.0986(2) 0.8690(4) 0.80328(14) 0.0423(7) Uani 1 1 d . A .
H15 H 0.1745 0.9117 0.7910 0.051 Uiso 1 1 calc R . .
C16 C 0.1111(3) 0.7893(4) 0.87567(15) 0.0493(7) Uani 1 1 d . . .
C17 C 0.0270(3) 0.6927(5) 0.90294(19) 0.0750(11) Uani 1 1 d . A .
H17 H -0.0382 0.6691 0.8750 0.090 Uiso 1 1 calc R . .
C18 C 0.0381(4) 0.6307(6) 0.9709(2) 0.0909(14) Uani 1 1 d . . .
H18 H -0.0192 0.5649 0.9883 0.109 Uiso 1 1 calc R A .
C19 C 0.1315(5) 0.6648(6) 1.0127(2) 0.0972(15) Uani 1 1 d . A .
H19 H 0.1377 0.6254 1.0592 0.117 Uiso 1 1 calc R . .
C20 C 0.2160(5) 0.7567(6) 0.9861(2) 0.0964(15) Uani 1 1 d . . .
H20 H 0.2810 0.7787 1.0146 0.116 Uiso 1 1 calc R A .
C21 C 0.2080(3) 0.8184(5) 0.91767(18) 0.0724(11) Uani 1 1 d . A .
H21 H 0.2678 0.8796 0.9000 0.087 Uiso 1 1 calc R . .
C22 C 0.4628(2) 0.2708(3) 0.72695(14) 0.0400(6) Uani 1 1 d . . .
H22 H 0.5317 0.2103 0.7410 0.048 Uiso 1 1 calc R . .
C23 C 0.4278(2) 0.3790(3) 0.78845(13) 0.0368(6) Uani 1 1 d . . .
H23 H 0.3587 0.4357 0.7716 0.044 Uiso 1 1 calc R . .
C24 C 0.3973(2) 0.3050(3) 0.85980(14) 0.0405(6) Uani 1 1 d . . .
C25 C 0.4552(3) 0.1761(4) 0.88826(17) 0.0586(8) Uani 1 1 d . . .
H25 H 0.5130 0.1283 0.8619 0.070 Uiso 1 1 calc R . .
C26 C 0.4284(4) 0.1174(5) 0.9551(2) 0.0720(11) Uani 1 1 d . . .
H26 H 0.4684 0.0311 0.9735 0.086 Uiso 1 1 calc R . .
C27 C 0.3430(4) 0.1861(5) 0.99403(18) 0.0712(10) Uani 1 1 d . . .
H27 H 0.3246 0.1464 1.0390 0.085 Uiso 1 1 calc R . .
C28 C 0.2850(3) 0.3125(5) 0.96697(18) 0.0705(10) Uani 1 1 d . . .
H28 H 0.2275 0.3599 0.9937 0.085 Uiso 1 1 calc R . .
C29 C 0.3109(3) 0.3704(4) 0.90047(15) 0.0518(7) Uani 1 1 d . . .
H29 H 0.2694 0.4556 0.8823 0.062 Uiso 1 1 calc R . .
C30 C 0.4925(2) 0.3871(4) 0.66713(14) 0.0412(6) Uani 1 1 d . . .
H30 H 0.4203 0.4360 0.6501 0.049 Uiso 1 1 calc R . .
C31 C 0.5628(2) 0.5131(3) 0.70982(14) 0.0407(6) Uani 1 1 d . . .
H31 H 0.6453 0.4887 0.7062 0.049 Uiso 1 1 calc R . .
C32 C 0.5421(3) 0.6764(4) 0.68104(16) 0.0538(8) Uani 1 1 d . . .
H32A H 0.5728 0.6843 0.6330 0.065 Uiso 1 1 calc R . .
H32B H 0.4595 0.6964 0.6780 0.065 Uiso 1 1 calc R . .
C33 C 0.5695(3) 0.7888(4) 0.79690(18) 0.0532(8) Uani 1 1 d . . .
C34 C 0.4899(2) 0.6606(3) 0.81838(15) 0.0448(7) Uani 1 1 d . . .
H34A H 0.4126 0.6836 0.8001 0.054 Uiso 1 1 calc R . .
H34B H 0.4869 0.6565 0.8704 0.054 Uiso 1 1 calc R . .
C35 C 0.5280(2) 0.5000(3) 0.78995(14) 0.0363(6) Uani 1 1 d . . .
C36 C 0.6311(2) 0.4426(3) 0.83603(15) 0.0425(7) Uani 1 1 d . . .
H36A H 0.6067 0.4267 0.8851 0.051 Uiso 1 1 calc R . .
H36B H 0.6579 0.3425 0.8177 0.051 Uiso 1 1 calc R . .
C37 C 0.5550(3) 0.3267(4) 0.60274(15) 0.0506(8) Uani 1 1 d . . .
C38 C 0.5330(4) 0.3949(5) 0.53637(17) 0.0714(10) Uani 1 1 d . . .
H38 H 0.4740 0.4686 0.5310 0.086 Uiso 1 1 calc R . .
C39 C 0.5994(5) 0.3530(7) 0.4777(2) 0.0982(16) Uani 1 1 d . . .
H39 H 0.5859 0.4014 0.4335 0.118 Uiso 1 1 calc R . .
C40 C 0.6828(5) 0.2431(8) 0.4841(2) 0.110(2) Uani 1 1 d . . .
H40 H 0.7260 0.2146 0.4445 0.132 Uiso 1 1 calc R . .
C41 C 0.7028(4) 0.1763(9) 0.5471(3) 0.125(2) Uani 1 1 d . . .
H41 H 0.7603 0.1003 0.5512 0.150 Uiso 1 1 calc R . .
C42 C 0.6400(3) 0.2165(6) 0.6075(2) 0.0929(16) Uani 1 1 d . . .
H42 H 0.6563 0.1678 0.6512 0.111 Uiso 1 1 calc R . .

loop_
_atom_site_aniso_label
_atom_site_aniso_U_11
_atom_site_aniso_U_22
_atom_site_aniso_U_33
_atom_site_aniso_U_23
_atom_site_aniso_U_13
_atom_site_aniso_U_12
N1 0.0451(16) 0.0469(17) 0.0538(16) 0.0004(14) 0.0030(13) 0.0078(13)
O1 0.0536(13) 0.0469(13) 0.0871(17) -0.0117(12) 0.0287(12) -0.0023(11)
O2 0.0649(14) 0.0391(13) 0.0847(16) 0.0029(12) 0.0229(12) 0.0081(11)
O3 0.024(6) 0.079(9) 0.164(13) -0.054(9) -0.001(7) -0.012(5)
O4 0.075(6) 0.061(7) 0.119(12) -0.051(7) 0.001(7) 0.009(5)
O3' 0.086(7) 0.089(6) 0.115(6) 0.016(5) 0.074(6) 0.022(5)
O4' 0.075(5) 0.041(4) 0.202(18) 0.026(6) 0.026(7) 0.018(3)
O5 0.0457(12) 0.0656(15) 0.0597(14) -0.0205(11) 0.0012(10) -0.0041(11)
O6 0.0802(16) 0.0447(13) 0.0783(16) -0.0210(13) 0.0234(12) -0.0134(13)
O7 0.0540(15) 0.095(2) 0.0952(19) -0.0056(16) -0.0203(14) -0.0144(14)
O8 0.122(3) 0.0486(18) 0.219(4) -0.011(2) -0.052(3) -0.0233(18)
O9 0.0867(16) 0.0414(12) 0.0646(15) -0.0105(12) 0.0126(13) 0.0038(12)
O10 0.0598(13) 0.0479(12) 0.0663(14) 0.0005(12) 0.0106(11) -0.0111(11)
N2 0.0548(17) 0.0573(19) 0.0495(15) -0.0107(14) -0.0025(12) -0.0137(15)
C1 0.0336(13) 0.0374(15) 0.0404(15) 0.0027(12) 0.0094(11) 0.0015(12)
C2 0.0335(13) 0.0338(14) 0.0420(14) 0.0048(13) 0.0097(11) -0.0004(12)
C3 0.0481(16) 0.0403(17) 0.0394(15) -0.0019(13) 0.0063(12) 0.0127(13)
C4 0.093(3) 0.055(2) 0.0399(18) 0.0004(16) 0.0128(17) 0.004(2)
C5 0.151(4) 0.085(3) 0.0355(19) -0.004(2) 0.002(2) 0.036(3)
C6 0.109(3) 0.109(4) 0.055(3) -0.032(3) -0.023(2) 0.040(3)
C7 0.070(2) 0.092(3) 0.068(3) -0.031(2) -0.0077(19) -0.001(2)
C8 0.0623(19) 0.057(2) 0.0463(18) -0.0053(16) 0.0034(15) -0.0029(17)
C9 0.0359(14) 0.0323(14) 0.0417(15) -0.0021(12) 0.0061(11) 0.0008(12)
C10 0.0394(15) 0.0385(17) 0.0595(18) -0.0058(14) 0.0084(13) 0.0003(13)
C11 0.0448(15) 0.0403(17) 0.0482(16) 0.0039(14) 0.0083(12) 0.0005(14)
C12 0.0566(19) 0.0379(18) 0.062(2) 0.0019(16) 0.0194(16) -0.0088(16)
C13 0.076(2) 0.054(2) 0.0500(18) -0.0075(17) -0.0036(16) -0.0079(19)
C14 0.0485(16) 0.0390(16) 0.0346(15) -0.0018(13) 0.0099(12) -0.0008(13)
C15 0.0386(14) 0.0484(17) 0.0399(15) 0.0006(14) 0.0046(12) -0.0062(14)
C16 0.0591(18) 0.0512(18) 0.0377(15) -0.0023(15) 0.0001(14) 0.0046(16)
C17 0.083(3) 0.085(3) 0.057(2) 0.022(2) 0.0004(18) -0.011(2)
C18 0.116(3) 0.096(4) 0.061(3) 0.019(2) 0.016(2) -0.007(3)
C19 0.152(5) 0.094(3) 0.045(2) 0.012(3) 0.004(3) 0.020(4)
C20 0.119(4) 0.109(4) 0.060(3) -0.009(3) -0.036(3) 0.013(3)
C21 0.079(2) 0.083(3) 0.054(2) -0.004(2) -0.0138(19) -0.001(2)
C22 0.0364(14) 0.0432(16) 0.0402(15) -0.0043(13) -0.0030(12) 0.0038(12)
C23 0.0390(14) 0.0339(14) 0.0375(14) 0.0010(12) -0.0009(11) 0.0059(12)
C24 0.0472(16) 0.0351(15) 0.0390(14) -0.0016(13) -0.0028(12) -0.0051(13)
C25 0.070(2) 0.048(2) 0.058(2) 0.0024(17) 0.0049(16) 0.0053(17)
C26 0.099(3) 0.056(2) 0.061(2) 0.0228(18) -0.008(2) 0.000(2)
C27 0.105(3) 0.070(3) 0.0394(18) 0.0116(18) 0.0077(18) -0.010(2)
C28 0.089(3) 0.072(3) 0.0507(19) 0.0023(19) 0.0192(18) 0.005(2)
C29 0.0620(19) 0.0473(18) 0.0463(17) 0.0011(15) 0.0103(14) 0.0048(16)
C30 0.0356(14) 0.0471(16) 0.0406(15) 0.0000(14) -0.0045(11) 0.0042(13)
C31 0.0339(14) 0.0470(17) 0.0415(16) -0.0010(14) 0.0039(11) 0.0013(13)
C32 0.0550(18) 0.059(2) 0.0473(17) 0.0078(16) 0.0047(14) -0.0050(16)
C33 0.0508(18) 0.0464(19) 0.063(2) -0.0038(17) 0.0178(16) 0.0056(16)
C34 0.0464(16) 0.0394(16) 0.0489(16) -0.0012(14) 0.0124(13) 0.0014(13)
C35 0.0371(14) 0.0360(15) 0.0360(14) -0.0030(12) 0.0037(11) 0.0023(12)
C36 0.0459(16) 0.0452(17) 0.0362(15) -0.0081(13) -0.0022(12) 0.0019(13)
C37 0.0488(17) 0.069(2) 0.0341(15) -0.0115(15) -0.0043(13) -0.0090(16)
C38 0.110(3) 0.061(2) 0.0436(19) -0.0073(18) -0.0037(19) -0.009(2)
C39 0.144(4) 0.107(4) 0.044(2) -0.013(2) 0.010(3) -0.046(4)
C40 0.102(4) 0.176(6) 0.055(3) -0.053(3) 0.028(3) -0.038(4)
C41 0.080(3) 0.222(7) 0.073(3) -0.064(4) 0.004(2) 0.043(4)
C42 0.079(3) 0.152(4) 0.047(2) -0.023(2) -0.0048(18) 0.052(3)

loop_
_atom_type_symbol
_atom_type_description
_atom_type_scat_dispersion_real
_atom_type_scat_dispersion_imag
_atom_type_scat_source
C C 0.0033 0.0016 'International Tables Vol C Tables 4.2.6.8 and 6.1.1.4'
H H 0.0000 0.0000 'International Tables Vol C Tables 4.2.6.8 and 6.1.1.4'
N N 0.0061 0.0033 'International Tables Vol C Tables 4.2.6.8 and 6.1.1.4'
O O 0.0106 0.0060 'International Tables Vol C Tables 4.2.6.8 and 6.1.1.4'

loop_
_geom_angle_atom_site_label_1
_geom_angle_atom_site_label_2
_geom_angle_atom_site_label_3
_geom_angle
O3 N1 O3' 17.7(16)
O3 N1 O4' 114.0(11)
O3' N1 O4' 122.2(8)
O3 N1 O4 121.4(11)
O3' N1 O4 115.7(9)
O4' N1 O4 40.8(6)
O3 N1 C1 120.8(9)
O3' N1 C1 119.8(7)
O4' N1 C1 116.6(7)
O4 N1 C1 116.7(8)
C10 O1 H1 109.5
C36 O5 H5 109.5
C12 O9 C13 116.0(2)
C33 O10 C32 116.4(3)
O8 N2 O7 122.3(3)
O8 N2 C22 118.4(3)
O7 N2 C22 119.2(3)
N1 C1 C15 111.4(2)
N1 C1 C2 111.2(2)
C15 C1 C2 104.2(2)
N1 C1 H1A 110.0
C15 C1 H1A 110.0
C2 C1 H1A 110.0
C3 C2 C1 117.4(2)
C3 C2 C9 115.3(2)
C1 C2 C9 101.61(19)
C3 C2 H2 107.3
C1 C2 H2 107.3
C9 C2 H2 107.3
C8 C3 C4 118.2(3)
C8 C3 C2 123.4(3)
C4 C3 C2 118.4(3)
C3 C4 C5 119.9(4)
C3 C4 H4 120.1
C5 C4 H4 120.1
C6 C5 C4 120.7(4)
C6 C5 H5A 119.7
C4 C5 H5A 119.7
C5 C6 C7 119.6(4)
C5 C6 H6 120.2
C7 C6 H6 120.2
C6 C7 C8 120.7(4)
C6 C7 H7 119.7
C8 C7 H7 119.7
C7 C8 C3 120.9(3)
C7 C8 H8 119.5
C3 C8 H8 119.5
C10 C9 C11 109.2(2)
C10 C9 C14 109.2(2)
C11 C9 C14 110.0(2)
C10 C9 C2 110.8(2)
C11 C9 C2 113.2(2)
C14 C9 C2 104.2(2)
O1 C10 C9 109.6(2)
O1 C10 H10A 109.7
C9 C10 H10A 109.7
O1 C10 H10B 109.7
C9 C10 H10B 109.7
H10A C10 H10B 108.2
C12 C11 C9 112.8(2)
C12 C11 H11A 109.0
C9 C11 H11A 109.0
C12 C11 H11B 109.0
C9 C11 H11B 109.0
H11A C11 H11B 107.8
O2 C12 O9 118.4(3)
O2 C12 C11 125.8(3)
O9 C12 C11 115.8(3)
O9 C13 C14 110.4(2)
O9 C13 H13A 109.6
C14 C13 H13A 109.6
O9 C13 H13B 109.6
C14 C13 H13B 109.6
H13A C13 H13B 108.1
C13 C14 C15 112.5(2)
C13 C14 C9 111.6(2)
C15 C14 C9 107.2(2)
C13 C14 H14 108.5
C15 C14 H14 108.5
C9 C14 H14 108.5
C16 C15 C1 117.7(3)
C16 C15 C14 113.1(2)
C1 C15 C14 102.6(2)
C16 C15 H15 107.6
C1 C15 H15 107.6
C14 C15 H15 107.6
C21 C16 C17 118.1(3)
C21 C16 C15 119.2(3)
C17 C16 C15 122.6(3)
C18 C17 C16 120.9(4)
C18 C17 H17 119.5
C16 C17 H17 119.5
C19 C18 C17 120.4(4)
C19 C18 H18 119.8
C17 C18 H18 119.8
C18 C19 C20 119.3(4)
C18 C19 H19 120.3
C20 C19 H19 120.3
C19 C20 C21 121.4(4)
C19 C20 H20 119.3
C21 C20 H20 119.3
C16 C21 C20 119.7(4)
C16 C21 H21 120.1
C20 C21 H21 120.1
N2 C22 C23 111.7(2)
N2 C22 C30 112.3(2)
C23 C22 C30 102.8(2)
N2 C22 H22 110.0
C23 C22 H22 110.0
C30 C22 H22 110.0
C24 C23 C22 118.4(2)
C24 C23 C35 116.5(2)
C22 C23 C35 101.8(2)
C24 C23 H23 106.4
C22 C23 H23 106.4
C35 C23 H23 106.4
C29 C24 C25 117.3(3)
C29 C24 C23 119.7(3)
C25 C24 C23 123.0(3)
C26 C25 C24 121.1(3)
C26 C25 H25 119.5
C24 C25 H25 119.5
C27 C26 C25 120.0(3)
C27 C26 H26 120.0
C25 C26 H26 120.0
C28 C27 C26 119.9(3)
C28 C27 H27 120.1
C26 C27 H27 120.1
C27 C28 C29 120.3(3)
C27 C28 H28 119.8
C29 C28 H28 119.8
C28 C29 C24 121.5(3)
C28 C29 H29 119.3
C24 C29 H29 119.3
C37 C30 C22 118.4(3)
C37 C30 C31 112.9(2)
C22 C30 C31 101.3(2)
C37 C30 H30 107.9
C22 C30 H30 107.9
C31 C30 H30 107.9
C32 C31 C30 112.1(2)
C32 C31 C35 111.4(2)
C30 C31 C35 107.4(2)
C32 C31 H31 108.6
C30 C31 H31 108.6
C35 C31 H31 108.6
O10 C32 C31 110.9(2)
O10 C32 H32A 109.5
C31 C32 H32A 109.5
O10 C32 H32B 109.5
C31 C32 H32B 109.5
H32A C32 H32B 108.0
O6 C33 O10 118.9(3)
O6 C33 C34 125.1(3)
O10 C33 C34 116.0(3)
C33 C34 C35 112.2(2)
C33 C34 H34A 109.2
C35 C34 H34A 109.2
C33 C34 H34B 109.2
C35 C34 H34B 109.2
H34A C34 H34B 107.9
C34 C35 C36 108.4(2)
C34 C35 C23 112.3(2)
C36 C35 C23 111.8(2)
C34 C35 C31 110.4(2)
C36 C35 C31 110.2(2)
C23 C35 C31 103.7(2)
O5 C36 C35 111.1(2)
O5 C36 H36A 109.4
C35 C36 H36A 109.4
O5 C36 H36B 109.4
C35 C36 H36B 109.4
H36A C36 H36B 108.0
C42 C37 C38 117.9(3)
C42 C37 C30 122.9(3)
C38 C37 C30 119.0(3)
C37 C38 C39 119.8(4)
C37 C38 H38 120.1
C39 C38 H38 120.1
C40 C39 C38 120.9(5)
C40 C39 H39 119.6
C38 C39 H39 119.6
C41 C40 C39 119.4(4)
C41 C40 H40 120.3
C39 C40 H40 120.3
C40 C41 C42 121.7(5)
C40 C41 H41 119.1
C42 C41 H41 119.1
C37 C42 C41 120.3(4)
C37 C42 H42 119.9
C41 C42 H42 119.9

loop_
_geom_bond_atom_site_label_1
_geom_bond_atom_site_label_2
_geom_bond_distance
N1 O3 1.132(13)
N1 O3' 1.186(10)
N1 O4' 1.187(8)
N1 O4 1.240(11)
N1 C1 1.513(4)
O1 C10 1.409(3)
O1 H1 0.8200
O2 C12 1.210(4)
O5 C36 1.402(3)
O5 H5 0.8200
O6 C33 1.211(4)
O7 N2 1.197(3)
O8 N2 1.187(4)
O9 C12 1.353(4)
O9 C13 1.460(4)
O10 C33 1.344(4)
O10 C32 1.449(4)
N2 C22 1.500(4)
C1 C15 1.521(4)
C1 C2 1.531(4)
C1 H1A 0.9800
C2 C3 1.511(4)
C2 C9 1.563(4)
C2 H2 0.9800
C3 C8 1.380(4)
C3 C4 1.390(4)
C4 C5 1.394(5)
C4 H4 0.9300
C5 C6 1.361(6)
C5 H5A 0.9300
C6 C7 1.362(6)
C6 H6 0.9300
C7 C8 1.377(5)
C7 H7 0.9300
C8 H8 0.9300
C9 C10 1.530(4)
C9 C11 1.534(4)
C9 C14 1.560(4)
C10 H10A 0.9700
C10 H10B 0.9700
C11 C12 1.485(4)
C11 H11A 0.9700
C11 H11B 0.9700
C13 C14 1.504(4)
C13 H13A 0.9700
C13 H13B 0.9700
C14 C15 1.542(4)
C14 H14 0.9800
C15 C16 1.513(4)
C15 H15 0.9800
C16 C21 1.376(4)
C16 C17 1.377(5)
C17 C18 1.375(5)
C17 H17 0.9300
C18 C19 1.350(6)
C18 H18 0.9300
C19 C20 1.353(7)
C19 H19 0.9300
C20 C21 1.379(6)
C20 H20 0.9300
C21 H21 0.9300
C22 C23 1.529(4)
C22 C30 1.533(4)
C22 H22 0.9800
C23 C24 1.517(4)
C23 C35 1.550(4)
C23 H23 0.9800
C24 C29 1.381(4)
C24 C25 1.386(4)
C25 C26 1.380(5)
C25 H25 0.9300
C26 C27 1.367(5)
C26 H26 0.9300
C27 C28 1.360(5)
C27 H27 0.9300
C28 C29 1.370(4)
C28 H28 0.9300
C29 H29 0.9300
C30 C37 1.502(4)
C30 C31 1.554(4)
C30 H30 0.9800
C31 C32 1.507(4)
C31 C35 1.556(4)
C31 H31 0.9800
C32 H32A 0.9700
C32 H32B 0.9700
C33 C34 1.487(4)
C34 C35 1.533(4)
C34 H34A 0.9700
C34 H34B 0.9700
C35 C36 1.536(4)
C36 H36A 0.9700
C36 H36B 0.9700
C37 C42 1.360(5)
C37 C38 1.384(4)
C38 C39 1.393(6)
C38 H38 0.9300
C39 C40 1.348(7)
C39 H39 0.9300
C40 C41 1.318(7)
C40 H40 0.9300
C41 C42 1.392(5)
C41 H41 0.9300
C42 H42 0.9300
